data_7018274
loop_
_publ_author_name
'Inoki, Daisuke'
'Matsumoto, Takahiro'
'Hayashi, Hideki'
'Takashita, Keisuke'
'Nakai, Hidetaka'
'Ogo, Seiji'

_publ_section_title
;
 Establishing the mechanism of Rh-catalysed activation of O(2) by H(2).
;
_journal_issue 15
_journal_name_full 'Dalton transactions (Cambridge, England : 2003)'
_journal_page_first 4328
_journal_page_last 4334
_journal_paper_doi 10.1039/c1dt11599e
_journal_volume 41
_journal_year 2012
_chemical_formula_sum 'C18 H14 F3 N4 O3 Rh S'
_chemical_formula_weight 526.29
_space_group_IT_number 2
_symmetry_cell_setting triclinic
_symmetry_Int_Tables_number 2
_symmetry_space_group_name_Hall '-P 1'
_symmetry_space_group_name_H-M 'P -1'
_audit_creation_date 'Wed Aug 10 08:53:18 2011'
_audit_creation_method 'by teXsan'
_cell_angle_alpha 112.088(2)
_cell_angle_beta 99.879(3)
_cell_angle_gamma 101.268(1)
_cell_formula_units_Z 2
_cell_length_a 6.830(2)
_cell_length_b 12.518(3)
_cell_length_c 12.608(3)
_cell_measurement_reflns_used 2223
_cell_measurement_temperature 123.2
_cell_measurement_theta_max 27.5
_cell_measurement_theta_min 3.2
_cell_volume 943.3(4)
_computing_cell_refinement CRYSTALCLEAR
_computing_data_collection CRYSTALCLEAR
_computing_data_reduction 'teXsan Ver. 2.0'
_computing_publication_material 'teXsan Ver. 2.0'
_computing_structure_refinement 'teXsan Ver. 2.0'
_computing_structure_solution SIR92
_diffrn_ambient_temperature 123.2
_diffrn_detector_area_resol_mean 28.57
_diffrn_measured_fraction_theta_full 0.971
_diffrn_measured_fraction_theta_max 0.9561
_diffrn_measurement_device_type 'Rigaku/MSC Saturn CCD'
_diffrn_measurement_method \w
_diffrn_radiation_type 'Mo K\a'
_diffrn_radiation_wavelength 0.7107
_diffrn_reflns_av_R_equivalents 0.016
_diffrn_reflns_limit_h_max 8
_diffrn_reflns_limit_h_min -8
_diffrn_reflns_limit_k_max 16
_diffrn_reflns_limit_k_min -16
_diffrn_reflns_limit_l_max 15
_diffrn_reflns_limit_l_min -15
_diffrn_reflns_number 10055
_diffrn_reflns_theta_full 25.00
_diffrn_reflns_theta_max 27.48
_exptl_absorpt_coefficient_mu 1.072
_exptl_absorpt_correction_T_max 0.942
_exptl_absorpt_correction_T_min 0.855
_exptl_absorpt_correction_type multi-scan
_exptl_absorpt_process_details '(Jacobson, 1998)'
_exptl_crystal_colour Purple
_exptl_crystal_density_diffrn 1.853
_exptl_crystal_density_method 'not measured'
_exptl_crystal_description Block
_exptl_crystal_F_000 524.00
_exptl_crystal_size_max 0.200
_exptl_crystal_size_mid 0.200
_exptl_crystal_size_min 0.100
_refine_diff_density_max 0.46
_refine_diff_density_min -0.49
_refine_ls_extinction_method none
_refine_ls_goodness_of_fit_ref 1.004
_refine_ls_hydrogen_treatment noref
_refine_ls_number_parameters 271
_refine_ls_number_reflns 4121
_refine_ls_R_factor_gt 0.0204
_refine_ls_shift/su_max 0.0026
_refine_ls_structure_factor_coef Fsqd
_refine_ls_weighting_details 'w = 1/[\s^2^(Fo^2^) + (0.03700(Max(Fo^2^,0) + 2Fc^2^)/3)^2^]'
_refine_ls_weighting_scheme calc
_refine_ls_wR_factor_ref 0.0584
_reflns_number_gt 3874
_reflns_number_total 4121
_reflns_threshold_expression F^2^>2.0\s(F^2^)
_cod_data_source_file c1dt11599e.txt
_cod_data_source_block '_Rh_low_valent'
_cod_original_cell_volume 943.4(4)
_cod_original_sg_symbol_H-M 'P -1 '
_cod_original_formula_sum 'C18 H14 F3 N4 O3 Rh S '
_cod_database_code 7018274

loop_
_symmetry_equiv_pos_as_xyz
x,y,z
-x,-y,-z

loop_
_atom_site_label
_atom_site_type_symbol
_atom_site_fract_x
_atom_site_fract_y
_atom_site_fract_z
_atom_site_U_iso_or_equiv
_atom_site_adp_type
_atom_site_occupancy
_atom_site_symmetry_multiplicity
_atom_site_calc_flag
Rh(1) Rh 0.69421(2) 0.36256(1) 0.42816(1) 0.01730(4) Uani 1.00 1 d
S(1) S 1.04736(7) 0.84695(4) 0.20908(4) 0.0225(1) Uani 1.00 1 d
F(1) F 0.8864(2) 1.0023(1) 0.1581(1) 0.0405(4) Uani 1.00 1 d
F(2) F 0.9755(2) 0.8808(1) 0.0146(1) 0.0438(4) Uani 1.00 1 d
F(3) F 1.2088(2) 1.0269(1) 0.1625(1) 0.0410(3) Uani 1.00 1 d
O(1) O 0.8426(2) 0.7641(1) 0.1645(1) 0.0364(4) Uani 1.00 1 d
O(2) O 1.1023(2) 0.9302(1) 0.3327(1) 0.0328(4) Uani 1.00 1 d
O(3) O 1.2077(2) 0.7953(1) 0.1710(1) 0.0350(4) Uani 1.00 1 d
N(1) N 0.7613(2) 0.4419(1) 0.6086(1) 0.0179(3) Uani 1.00 1 d
N(2) N 0.7421(2) 0.5279(1) 0.4539(1) 0.0174(3) Uani 1.00 1 d
N(3) N 0.6481(2) 0.3423(1) 0.2575(1) 0.0217(4) Uani 1.00 1 d
N(4) N 0.6540(2) 0.1894(1) 0.4023(1) 0.0218(4) Uani 1.00 1 d
C(1) C 0.7713(3) 0.3904(2) 0.6861(2) 0.0215(4) Uani 1.00 1 d
C(2) C 0.8204(3) 0.4564(2) 0.8073(2) 0.0250(5) Uani 1.00 1 d
C(3) C 0.8593(3) 0.5801(2) 0.8540(2) 0.0249(4) Uani 1.00 1 d
C(4) C 0.8497(3) 0.6342(2) 0.7764(2) 0.0228(4) Uani 1.00 1 d
C(5) C 0.8014(2) 0.5646(2) 0.6552(2) 0.0186(4) Uani 1.00 1 d
C(6) C 0.7909(2) 0.6143(2) 0.5662(1) 0.0190(4) Uani 1.00 1 d
C(7) C 0.8272(3) 0.7345(2) 0.5870(2) 0.0241(4) Uani 1.00 1 d
C(8) C 0.8169(3) 0.7646(2) 0.4914(2) 0.0262(5) Uani 1.00 1 d
C(9) C 0.7674(3) 0.6751(2) 0.3764(2) 0.0253(5) Uani 1.00 1 d
C(10) C 0.7286(2) 0.5559(2) 0.3591(2) 0.0202(4) Uani 1.00 1 d
C(11) C 0.6736(2) 0.4483(2) 0.2461(2) 0.0213(4) Uani 1.00 1 d
C(12) C 0.6473(3) 0.4517(2) 0.1357(2) 0.0273(5) Uani 1.00 1 d
C(13) C 0.5922(3) 0.3451(2) 0.0341(2) 0.0313(5) Uani 1.00 1 d
C(14) C 0.5677(3) 0.2384(2) 0.0457(2) 0.0331(5) Uani 1.00 1 d
C(15) C 0.5967(3) 0.2391(2) 0.1569(2) 0.0264(5) Uani 1.00 1 d
C(16) C 0.6452(3) 0.0944(2) 0.3913(2) 0.0219(4) Uani 1.00 1 d
C(17) C 0.6402(3) -0.0271(2) 0.3800(2) 0.0281(5) Uani 1.00 1 d
C(18) C 1.0281(3) 0.9435(2) 0.1319(2) 0.0279(5) Uani 1.00 1 d
H(1) H 0.7430 0.3052 0.6559 0.0259 Uiso 1.00 1 calc
H(2) H 0.8292 0.4170 0.8591 0.0294 Uiso 1.00 1 calc
H(3) H 0.8904 0.6272 0.9376 0.0316 Uiso 1.00 1 calc
H(4) H 0.8783 0.7201 0.8073 0.0270 Uiso 1.00 1 calc
H(5) H 0.8578 0.7954 0.6669 0.0290 Uiso 1.00 1 calc
H(6) H 0.8439 0.8468 0.5042 0.0310 Uiso 1.00 1 calc
H(7) H 0.7591 0.6953 0.3098 0.0309 Uiso 1.00 1 calc
H(8) H 0.6649 0.5276 0.1301 0.0316 Uiso 1.00 1 calc
H(9) H 0.5723 0.3469 -0.0422 0.0379 Uiso 1.00 1 calc
H(10) H 0.5293 0.1631 -0.0242 0.0393 Uiso 1.00 1 calc
H(11) H 0.5797 0.1645 0.1648 0.0321 Uiso 1.00 1 calc
H(12) H 0.7510 -0.0506 0.3504 0.0343 Uiso 1.00 1 calc
H(13) H 0.5117 -0.0829 0.3263 0.0343 Uiso 1.00 1 calc
H(14) H 0.6512 -0.0295 0.4555 0.0343 Uiso 1.00 1 calc

loop_
_atom_site_aniso_label
_atom_site_aniso_U_11
_atom_site_aniso_U_22
_atom_site_aniso_U_33
_atom_site_aniso_U_12
_atom_site_aniso_U_13
_atom_site_aniso_U_23
Rh(1) 0.01662(8) 0.01684(8) 0.01860(8) 0.00500(5) 0.00490(5) 0.00751(6)
S(1) 0.0265(2) 0.0237(2) 0.0173(2) 0.0057(2) 0.0055(2) 0.0094(2)
F(1) 0.0462(7) 0.0358(7) 0.0420(7) 0.0189(6) 0.0061(6) 0.0179(6)
F(2) 0.0763(10) 0.0306(6) 0.0191(6) 0.0069(6) 0.0070(6) 0.0115(5)
F(3) 0.0448(7) 0.0285(6) 0.0445(7) -0.0030(5) 0.0112(6) 0.0170(6)
O(1) 0.0344(8) 0.0384(8) 0.0329(8) -0.0047(6) 0.0006(6) 0.0226(7)
O(2) 0.0373(8) 0.0400(8) 0.0171(6) 0.0128(6) 0.0054(6) 0.0079(6)
O(3) 0.0422(8) 0.0324(8) 0.0355(8) 0.0185(7) 0.0170(7) 0.0129(6)
N(1) 0.0152(6) 0.0196(7) 0.0206(7) 0.0052(5) 0.0052(5) 0.0098(6)
N(2) 0.0141(6) 0.0218(7) 0.0197(7) 0.0068(5) 0.0062(5) 0.0110(6)
N(3) 0.0157(7) 0.0270(8) 0.0209(7) 0.0054(6) 0.0056(6) 0.0087(6)
N(4) 0.0202(7) 0.0222(8) 0.0209(7) 0.0051(6) 0.0047(6) 0.0078(6)
C(1) 0.0193(8) 0.0234(8) 0.0247(9) 0.0066(7) 0.0059(7) 0.0130(7)
C(2) 0.0219(9) 0.0320(10) 0.0258(9) 0.0085(7) 0.0080(7) 0.0160(8)
C(3) 0.0218(9) 0.0318(10) 0.0201(8) 0.0094(7) 0.0063(7) 0.0090(7)
C(4) 0.0200(8) 0.0224(8) 0.0240(9) 0.0074(7) 0.0068(7) 0.0067(7)
C(5) 0.0137(7) 0.0216(8) 0.0212(8) 0.0062(6) 0.0055(6) 0.0090(7)
C(6) 0.0152(8) 0.0203(8) 0.0226(9) 0.0058(6) 0.0056(6) 0.0097(7)
C(7) 0.0232(9) 0.0192(8) 0.0283(9) 0.0076(7) 0.0057(7) 0.0082(7)
C(8) 0.0245(9) 0.0216(9) 0.038(1) 0.0083(7) 0.0088(8) 0.0169(8)
C(9) 0.0199(8) 0.0326(10) 0.034(1) 0.0096(7) 0.0095(7) 0.0226(8)
C(10) 0.0137(7) 0.0268(9) 0.0261(9) 0.0084(6) 0.0071(6) 0.0155(7)
C(11) 0.0136(7) 0.0298(9) 0.0240(9) 0.0068(7) 0.0069(6) 0.0140(7)
C(12) 0.0184(8) 0.042(1) 0.0282(10) 0.0100(8) 0.0084(7) 0.0198(9)
C(13) 0.0226(9) 0.051(1) 0.0218(9) 0.0083(9) 0.0074(7) 0.0179(9)
C(14) 0.0257(10) 0.039(1) 0.0218(9) 0.0011(8) 0.0059(8) 0.0033(8)
C(15) 0.0227(9) 0.0274(9) 0.0231(9) 0.0035(7) 0.0063(7) 0.0061(8)
C(16) 0.0186(8) 0.0226(9) 0.0220(8) 0.0058(7) 0.0053(7) 0.0068(7)
C(17) 0.0327(10) 0.0221(9) 0.034(1) 0.0119(8) 0.0108(8) 0.0133(8)
C(18) 0.037(1) 0.0206(9) 0.0217(9) 0.0040(8) 0.0052(8) 0.0076(7)

loop_
_atom_type_symbol
_atom_type_description
_atom_type_scat_dispersion_real
_atom_type_scat_dispersion_imag
_atom_type_scat_source
C C 0.003 0.002
;International Tables for Crystallography
(1992, Vol. C, Tables 4.2.6.8 and 6.1.1.1)
;
H H 0.000 0.000
;International Tables for Crystallography
(1992, Vol. C, Table 6.1.1.2)
;
F F 0.017 0.010
;International Tables for Crystallography
(1992, Vol. C, Tables 4.2.6.8 and 6.1.1.1)
;
N N 0.006 0.003
;International Tables for Crystallography
(1992, Vol. C, Tables 4.2.6.8 and 6.1.1.1)
;
O O 0.011 0.006
;International Tables for Crystallography
(1992, Vol. C, Tables 4.2.6.8 and 6.1.1.1)
;
Rh Rh -1.118 0.919
;International Tables for Crystallography
(1992, Vol. C, Tables 4.2.6.8 and 6.1.1.1)
;
S S 0.125 0.123
;International Tables for Crystallography
(1992, Vol. C, Tables 4.2.6.8 and 6.1.1.1)
;

loop_
_geom_angle_atom_site_label_1
_geom_angle_atom_site_label_2
_geom_angle_atom_site_label_3
_geom_angle
_geom_angle_publ_flag
N(1) Rh(1) N(2) 80.43(6) yes
N(1) Rh(1) N(3) 160.64(6) yes
N(1) Rh(1) N(4) 99.29(6) yes
N(2) Rh(1) N(3) 80.22(6) yes
N(2) Rh(1) N(4) 178.13(5) yes
N(3) Rh(1) N(4) 100.02(6) yes
O(1) S(1) O(2) 115.16(9) yes
O(1) S(1) O(3) 115.10(9) yes
O(1) S(1) C(18) 102.97(9) yes
O(2) S(1) O(3) 115.10(8) yes
O(2) S(1) C(18) 103.16(8) yes
O(3) S(1) C(18) 102.77(9) yes
Rh(1) N(1) C(1) 129.1(1) yes
Rh(1) N(1) C(5) 113.4(1) yes
C(1) N(1) C(5) 117.5(1) yes
Rh(1) N(2) C(6) 119.3(1) yes
Rh(1) N(2) C(10) 119.4(1) yes
C(6) N(2) C(10) 121.4(1) yes
Rh(1) N(3) C(11) 113.9(1) yes
Rh(1) N(3) C(15) 128.3(1) yes
C(11) N(3) C(15) 117.7(2) yes
Rh(1) N(4) C(16) 175.4(1) yes
N(1) C(1) C(2) 122.6(2) yes
C(1) C(2) C(3) 119.9(2) yes
C(2) C(3) C(4) 118.4(2) yes
C(3) C(4) C(5) 120.0(2) yes
N(1) C(5) C(4) 121.7(2) yes
N(1) C(5) C(6) 114.5(1) yes
C(4) C(5) C(6) 123.8(2) yes
N(2) C(6) C(5) 112.4(1) yes
N(2) C(6) C(7) 120.3(2) yes
C(5) C(6) C(7) 127.3(2) yes
C(6) C(7) C(8) 119.1(2) yes
C(7) C(8) C(9) 120.1(2) yes
C(8) C(9) C(10) 119.1(2) yes
N(2) C(10) C(9) 120.1(2) yes
N(2) C(10) C(11) 112.1(2) yes
C(9) C(10) C(11) 127.9(2) yes
N(3) C(11) C(10) 114.4(2) yes
N(3) C(11) C(12) 121.9(2) yes
C(10) C(11) C(12) 123.7(2) yes
C(11) C(12) C(13) 119.4(2) yes
C(12) C(13) C(14) 118.7(2) yes
C(13) C(14) C(15) 120.0(2) yes
N(3) C(15) C(14) 122.2(2) yes
N(4) C(16) C(17) 178.1(2) yes
S(1) C(18) F(1) 111.8(1) yes
S(1) C(18) F(2) 111.6(1) yes
S(1) C(18) F(3) 111.1(1) yes
F(1) C(18) F(2) 107.5(2) yes
F(1) C(18) F(3) 106.9(2) yes
F(2) C(18) F(3) 107.7(2) yes

loop_
_geom_bond_atom_site_label_1
_geom_bond_atom_site_label_2
_geom_bond_distance
_geom_bond_publ_flag
Rh(1) N(1) 2.035(1) yes
Rh(1) N(2) 1.921(1) yes
Rh(1) N(3) 2.029(2) yes
Rh(1) N(4) 2.022(2) yes
S(1) O(1) 1.440(1) yes
S(1) O(2) 1.443(1) yes
S(1) O(3) 1.439(1) yes
S(1) C(18) 1.824(2) yes
F(1) C(18) 1.339(2) yes
F(2) C(18) 1.329(2) yes
F(3) C(18) 1.339(2) yes
N(1) C(1) 1.357(2) yes
N(1) C(5) 1.371(2) yes
N(2) C(6) 1.353(2) yes
N(2) C(10) 1.360(2) yes
N(3) C(11) 1.369(2) yes
N(3) C(15) 1.356(2) yes
N(4) C(16) 1.132(2) yes
C(1) C(2) 1.377(3) yes
C(2) C(3) 1.383(3) yes
C(3) C(4) 1.383(3) yes
C(4) C(5) 1.385(2) yes
C(5) C(6) 1.472(2) yes
C(6) C(7) 1.389(2) yes
C(7) C(8) 1.387(3) yes
C(8) C(9) 1.391(3) yes
C(9) C(10) 1.387(2) yes
C(10) C(11) 1.469(2) yes
C(11) C(12) 1.389(3) yes
C(12) C(13) 1.385(3) yes
C(13) C(14) 1.378(3) yes
C(14) C(15) 1.378(3) yes
C(16) C(17) 1.466(2) yes

loop_
_geom_contact_atom_site_label_1
_geom_contact_atom_site_label_2
_geom_contact_distance
_geom_contact_site_symmetry_2
Rh(1) C(6) 3.393(2) 2_666
Rh(1) C(6) 3.458(2) 2_766
Rh(1) C(7) 3.478(2) 2_666
F(1) F(2) 3.215(2) 2_775
F(1) C(7) 3.517(2) 2_776
F(1) C(16) 3.542(2) 1_565
F(1) C(17) 3.597(2) 1_565
F(2) F(3) 3.074(2) 2_775
F(2) F(2) 3.105(2) 2_775
F(2) C(4) 3.224(2) 1_554
F(2) C(18) 3.364(2) 2_775
F(2) C(3) 3.383(2) 1_554
F(2) C(14) 3.547(3) 2_665
F(3) C(15) 3.396(2) 1_665
F(3) C(16) 3.486(2) 1_665
F(3) N(4) 3.511(2) 1_665
F(3) C(7) 3.524(2) 2_776
O(1) C(13) 3.201(2) 2_665
O(1) C(9) 3.336(2) .
O(1) C(14) 3.498(3) 2_665
O(2) C(17) 3.370(2) 2_766
O(2) C(17) 3.416(3) 1_565
O(2) C(8) 3.493(2) 2_776
O(2) C(17) 3.519(3) 1_665
O(3) C(13) 3.222(2) 2_765
O(3) C(2) 3.236(2) 2_766
O(3) C(14) 3.290(2) 2_765
O(3) C(17) 3.312(3) 1_665
O(3) C(1) 3.444(2) 2_766
N(1) C(10) 3.431(2) 2_766
N(1) C(10) 3.443(2) 2_666
N(1) N(2) 3.519(2) 2_666
N(1) N(2) 3.593(2) 2_766
N(2) C(5) 3.519(2) 2_666
N(3) C(4) 3.438(2) 2_666
N(3) C(4) 3.498(2) 2_766
N(3) C(5) 3.551(2) 2_766
N(4) C(7) 3.450(2) 2_766
N(4) C(8) 3.483(3) 2_766
C(1) C(9) 3.489(3) 2_666
C(1) C(10) 3.536(3) 2_766
C(1) C(9) 3.549(3) 2_766
C(1) C(10) 3.599(2) 2_666
C(2) C(12) 3.451(3) 2_766
C(3) C(12) 3.435(3) 2_666
C(3) C(12) 3.457(3) 2_766
C(3) C(11) 3.542(3) 2_666
C(3) C(13) 3.568(3) 2_766
C(4) C(11) 3.451(3) 2_666
C(5) C(10) 3.585(2) 2_666
C(8) C(16) 3.527(3) 2_766

loop_
_geom_torsion_atom_site_label_1
_geom_torsion_atom_site_label_2
_geom_torsion_atom_site_label_3
_geom_torsion_atom_site_label_4
_geom_torsion
_geom_torsion_publ_flag
Rh(1) N(1) C(1) C(2) 179.6(1) yes
Rh(1) N(1) C(5) C(4) 179.9(1) yes
Rh(1) N(1) C(5) C(6) -0.8(2) yes
Rh(1) N(2) C(6) C(5) 0.4(2) yes
Rh(1) N(2) C(6) C(7) 179.7(1) yes
Rh(1) N(2) C(10) C(9) -178.5(1) yes
Rh(1) N(2) C(10) C(11) 0.8(2) yes
Rh(1) N(3) C(11) C(10) -0.2(2) yes
Rh(1) N(3) C(11) C(12) -179.7(1) yes
Rh(1) N(3) C(15) C(14) 179.2(1) yes
Rh(1) N(4) C(16) C(17) 19(7) yes
F(1) C(18) S(1) O(1) 61.2(1) yes
F(1) C(18) S(1) O(2) -58.9(1) yes
F(1) C(18) S(1) O(3) -178.9(1) yes
F(2) C(18) S(1) O(1) -59.2(2) yes
F(2) C(18) S(1) O(2) -179.3(1) yes
F(2) C(18) S(1) O(3) 60.7(2) yes
F(3) C(18) S(1) O(1) -179.4(1) yes
F(3) C(18) S(1) O(2) 60.4(1) yes
F(3) C(18) S(1) O(3) -59.5(1) yes
N(1) Rh(1) N(2) C(6) -0.7(1) yes
N(1) Rh(1) N(2) C(10) 178.5(1) yes
N(1) Rh(1) N(3) C(11) -1.7(2) yes
N(1) Rh(1) N(3) C(15) 178.3(1) yes
N(1) Rh(1) N(4) C(16) -68(1) yes
N(1) C(1) C(2) C(3) 0.8(3) yes
N(1) C(5) C(4) C(3) 0.3(3) yes
N(1) C(5) C(6) N(2) 0.3(2) yes
N(1) C(5) C(6) C(7) -178.9(2) yes
N(2) Rh(1) N(1) C(1) -179.1(1) yes
N(2) Rh(1) N(1) C(5) 0.8(1) yes
N(2) Rh(1) N(3) C(11) 0.5(1) yes
N(2) Rh(1) N(3) C(15) -179.6(2) yes
N(2) Rh(1) N(4) C(16) 13(3) yes
N(2) C(6) C(5) C(4) 179.6(1) yes
N(2) C(6) C(7) C(8) -1.4(2) yes
N(2) C(10) C(9) C(8) -0.9(2) yes
N(2) C(10) C(11) N(3) -0.4(2) yes
N(2) C(10) C(11) C(12) 179.1(1) yes
N(3) Rh(1) N(1) C(1) -176.9(1) yes
N(3) Rh(1) N(1) C(5) 2.9(2) yes
N(3) Rh(1) N(2) C(6) -180.0(1) yes
N(3) Rh(1) N(2) C(10) -0.7(1) yes
N(3) Rh(1) N(4) C(16) 110(1) yes
N(3) C(11) C(10) C(9) 178.9(2) yes
N(3) C(11) C(12) C(13) 0.5(3) yes
N(3) C(15) C(14) C(13) 0.5(3) yes
N(4) Rh(1) N(1) C(1) -0.9(1) yes
N(4) Rh(1) N(1) C(5) 178.9(1) yes
N(4) Rh(1) N(2) C(6) -82(1) yes
N(4) Rh(1) N(2) C(10) 96(1) yes
N(4) Rh(1) N(3) C(11) -177.6(1) yes
N(4) Rh(1) N(3) C(15) 2.3(2) yes
C(1) N(1) C(5) C(4) -0.2(2) yes
C(1) N(1) C(5) C(6) 179.1(1) yes
C(1) C(2) C(3) C(4) -0.8(3) yes
C(2) C(1) N(1) C(5) -0.3(2) yes
C(2) C(3) C(4) C(5) 0.2(3) yes
C(3) C(4) C(5) C(6) -179.0(2) yes
C(4) C(5) C(6) C(7) 0.4(3) yes
C(5) C(6) N(2) C(10) -178.8(1) yes
C(5) C(6) C(7) C(8) 177.8(2) yes
C(6) N(2) C(10) C(9) 0.7(2) yes
C(6) N(2) C(10) C(11) -180.0(1) yes
C(6) C(7) C(8) C(9) 1.1(3) yes
C(7) C(6) N(2) C(10) 0.5(2) yes
C(7) C(8) C(9) C(10) 0.0(3) yes
C(8) C(9) C(10) C(11) 179.8(2) yes
C(9) C(10) C(11) C(12) -1.6(3) yes
C(10) C(11) N(3) C(15) 179.8(1) yes
C(10) C(11) C(12) C(13) -179.0(2) yes
C(11) N(3) C(15) C(14) -0.8(3) yes
C(11) C(12) C(13) C(14) -0.8(3) yes
C(12) C(11) N(3) C(15) 0.3(2) yes
C(12) C(13) C(14) C(15) 0.4(3) yes
C(12) C(13) C(14) C(15) 0.4(3) yes
